data_4086316
loop_
_publ_author_name
'Adams, R.D.'
'Segmueller, B.E.'
'Horvath, I.T.'
'Yang, L.-W.'

_publ_section_title
;
 ... Thermolysis of H Os3 (C O)10 (mue-S C6 H5) under C O pressure. The
 synthesis and crystal and molecular structures of Os4 (C O)13 (mue3-S)
 and Os5 (C O)15 (mue4-S)
;
_journal_name_full Organometallics
_journal_page_first 1301
_journal_page_last 1308
_journal_volume 2
_journal_year 1983
_chemical_formula_sum 'C15 O15 Os5 S'
_chemical_name_systematic 'Os5 (C O)15 S'
_space_group_IT_number 33
_symmetry_space_group_name_Hall 'P 2c -2n'
_symmetry_space_group_name_H-M 'P n a 21'
_cell_angle_alpha 90
_cell_angle_beta 90
_cell_angle_gamma 90
_cell_formula_units_Z 4
_cell_length_a 19.119
_cell_length_b 7.724
_cell_length_c 16.417
_cell_volume 2424.383
_citation_journal_id_ASTM ORGND7
_cod_data_source_file Adams_ORGND7_1983_571.cif
_cod_data_source_block C15O15Os5S1
_cod_original_formula_sum 'C15 O15 Os5 S1'
_cod_database_code 4086316

loop_
_symmetry_equiv_pos_as_xyz
x,y,z
-x,-y,z+1/2
-x+1/2,y+1/2,z+1/2
x+1/2,-y+1/2,z

loop_
_atom_site_label
_atom_site_type_symbol
_atom_site_fract_x
_atom_site_fract_y
_atom_site_fract_z
_atom_site_occupancy
_atom_site_U_iso_or_equiv
Os4 Os 0.15803 0.4634 0.3992 1 0.0
O1 O-2 0.294 0.267 0.097 1 0.0
C3 C+2 0.303 0.639 0.236 1 0.0
O8 O-2 -0.066 0.699 0.4 1 0.0
C14 C+2 0.164 0.832 0.17 1 0.0
O5 O-2 0.19 0.547 0.013 1 0.0
C1 C+2 0.273 0.33 0.151 1 0.0
O15 O-2 0.21 0.938 0.39 1 0.0
O13 O-2 -0.002 0.932 0.259 1 0.0
O4 O-2 0.052 0.097 0.077 1 0.0
Os2 Os 0.10258 0.4316 0.1614 1 0.0
S1 S 0.134 0.259 0.2849 1 0.0
O6 O-2 -0.016 0.656 0.092 1 0.0
C13 C+2 0.045 0.859 0.263 1 0.0
C12 C+2 0.108 0.599 0.473 1 0.0
C5 C+2 0.154 0.496 0.06 1 0.0
O9 O-2 -0.014 0.149 0.442 1 0.0
C10 C+2 0.16 0.282 0.481 1 0.0
O14 O-2 0.192 0.898 0.117 1 0.0
O3 O-2 0.33 0.756 0.229 1 0.0
C8 C+2 -0.032 0.595 0.37 1 0.0
C15 C+2 0.175 0.859 0.345 1 0.0
C6 C+2 0.029 0.571 0.119 1 0.0
C7 C+2 -0.045 0.34 0.232 1 0.0
O12 O-2 0.073 0.701 0.511 1 0.0
Os5 Os 0.12919 0.7027 0.2705 1 0.0
O7 O-2 -0.088 0.307 0.196 1 0.0
C11 C+2 0.247 0.535 0.438 1 0.0
Os1 Os 0.23265 0.4398 0.25 1 0.0
C4 C+2 0.075 0.217 0.105 1 0.0
O10 O-2 0.157 0.178 0.531 1 0.0
C2 C+2 0.298 0.305 0.314 1 0.0
O2 O-2 0.334 0.228 0.357 1 0.0
Os3 Os 0.03065 0.4321 0.3136 1 0.0
O11 O-2 0.296 0.603 0.463 1 0.0
C9 C+2 0.001 0.251 0.398 1 0.0
